data_7245643
loop_
_publ_author_name
'Lim, Ae Ran'
'Ju, Huiyeong'

_publ_section_title
;
 Organic--inorganic hybrid [NH3(CH2)6NH3]ZnBr4 crystal: structural
 characterization, phase transitions, thermal properties, and structural
 dynamics
;
_journal_issue 44
_journal_name_full 'RSC Advances'
_journal_page_first 28720
_journal_page_last 28727
_journal_paper_doi 10.1039/D2RA04834E
_journal_volume 12
_journal_year 2022
_chemical_formula_moiety 'C6 H18 N2, Br4 Zn'
_chemical_formula_sum 'C6 H18 Br4 N2 Zn'
_chemical_formula_weight 503.23
_space_group_crystal_system monoclinic
_space_group_IT_number 14
_space_group_name_Hall '-P 2ybc'
_space_group_name_H-M_alt 'P 1 21/c 1'
_atom_sites_solution_hydrogens geom
_audit_block_doi 10.5517/ccdc.csd.cc2bts98
_audit_creation_method SHELXL-2018/3
_audit_update_record
;
2022-05-01 deposited with the CCDC.	2022-09-30 downloaded from the CCDC.
;
_cell_angle_alpha 90
_cell_angle_beta 90.8650(10)
_cell_angle_gamma 90
_cell_formula_units_Z 4
_cell_length_a 7.7833(2)
_cell_length_b 14.5312(4)
_cell_length_c 13.2396(3)
_cell_measurement_reflns_used 8113
_cell_measurement_temperature 300(2)
_cell_measurement_theta_max 27.81
_cell_measurement_theta_min 2.62
_cell_volume 1497.24(7)
_computing_cell_refinement 'Bruker SAINT'
_computing_data_collection 'Bruker APEX2'
_computing_data_reduction 'Bruker SAINT'
_computing_molecular_graphics 'Bruker SHELXTL'
_computing_publication_material 'Bruker SHELXTL'
_computing_structure_refinement 'SHELXL-2018/3 (Sheldrick, 2018)'
_computing_structure_solution 'SHELXT 2014/5 (Sheldrick, 2014)'
_diffrn_ambient_temperature 300(2)
_diffrn_measured_fraction_theta_full 1.000
_diffrn_measured_fraction_theta_max 0.996
_diffrn_measurement_device_type 'Bruker APEX-II CCD'
_diffrn_measurement_method '\f and \w scans'
_diffrn_radiation_type MoK\a
_diffrn_radiation_wavelength 0.71073
_diffrn_reflns_av_R_equivalents 0.0452
_diffrn_reflns_av_unetI/netI 0.0277
_diffrn_reflns_Laue_measured_fraction_full 1.000
_diffrn_reflns_Laue_measured_fraction_max 0.996
_diffrn_reflns_limit_h_max 10
_diffrn_reflns_limit_h_min -10
_diffrn_reflns_limit_k_max 19
_diffrn_reflns_limit_k_min -19
_diffrn_reflns_limit_l_max 17
_diffrn_reflns_limit_l_min -16
_diffrn_reflns_number 27490
_diffrn_reflns_point_group_measured_fraction_full 1.000
_diffrn_reflns_point_group_measured_fraction_max 0.996
_diffrn_reflns_theta_full 25.242
_diffrn_reflns_theta_max 27.941
_diffrn_reflns_theta_min 2.081
_exptl_absorpt_coefficient_mu 12.284
_exptl_absorpt_correction_T_max 0.7456
_exptl_absorpt_correction_T_min 0.4765
_exptl_absorpt_correction_type multi-scan
_exptl_absorpt_process_details SADABS
_exptl_crystal_colour colourless
_exptl_crystal_density_diffrn 2.232
_exptl_crystal_description BLOCK
_exptl_crystal_F_000 952
_exptl_crystal_size_max 0.140
_exptl_crystal_size_mid 0.127
_exptl_crystal_size_min 0.045
_refine_diff_density_max 1.150
_refine_diff_density_min -1.007
_refine_diff_density_rms 0.116
_refine_ls_extinction_method none
_refine_ls_goodness_of_fit_ref 1.047
_refine_ls_hydrogen_treatment constr
_refine_ls_matrix_type full
_refine_ls_number_parameters 118
_refine_ls_number_reflns 3572
_refine_ls_number_restraints 0
_refine_ls_restrained_S_all 1.047
_refine_ls_R_factor_all 0.0421
_refine_ls_R_factor_gt 0.0300
_refine_ls_shift/su_max 0.001
_refine_ls_shift/su_mean 0.000
_refine_ls_structure_factor_coef Fsqd
_refine_ls_weighting_details 'w=1/[\s^2^(Fo^2^)+(0.0287P)^2^+1.3692P] where P=(Fo^2^+2Fc^2^)/3'
_refine_ls_weighting_scheme calc
_refine_ls_wR_factor_gt 0.0633
_refine_ls_wR_factor_ref 0.0677
_reflns_Friedel_coverage 0.000
_reflns_number_gt 2915
_reflns_number_total 3572
_reflns_threshold_expression 'I > 2\s(I)'
_cod_data_source_file d2ra04834e2.cif
_cod_data_source_block ZnBr4_300K
_cod_original_sg_symbol_H-M 'P 21/c'
_cod_database_code 7245643
_shelx_shelxl_version_number 2018/3
_shelx_space_group_comment
; 
The symmetry employed for this shelxl refinement is uniquely defined 
by the following loop, which should always be used as a source of 
symmetry information in preference to the above space-group names. 
They are only intended as comments. 
;
_shelx_estimated_absorpt_t_min 0.278
_shelx_estimated_absorpt_t_max 0.608

loop_
_space_group_symop_operation_xyz
'x, y, z'
'-x, y+1/2, -z+1/2'
'-x, -y, -z'
'x, -y-1/2, z-1/2'

loop_
_atom_site_label
_atom_site_type_symbol
_atom_site_fract_x
_atom_site_fract_y
_atom_site_fract_z
_atom_site_U_iso_or_equiv
_atom_site_adp_type
_atom_site_occupancy
_atom_site_site_symmetry_order
_atom_site_calc_flag
_atom_site_refinement_flags_posn
_atom_site_refinement_flags_adp
_atom_site_refinement_flags_occupancy
_atom_site_disorder_assembly
_atom_site_disorder_group
Br1 Br 0.38603(5) 0.28255(3) 0.21314(3) 0.03755(10) Uani 1 1 d . . . . .
Br2 Br 0.54594(5) 0.11727(3) 0.42766(3) 0.04156(11) Uani 1 1 d . . . . .
Br3 Br 0.87746(5) 0.22135(3) 0.23083(3) 0.04788(12) Uani 1 1 d . . . . .
Br4 Br 0.53552(5) 0.03274(2) 0.14607(3) 0.04020(11) Uani 1 1 d . . . . .
Zn1 Zn 0.59375(5) 0.16441(3) 0.25397(3) 0.03101(11) Uani 1 1 d . . . . .
N1 N 0.3406(4) 0.3193(2) 0.4703(2) 0.0421(8) Uani 1 1 d . . . . .
H1NA H 0.400286 0.269395 0.487836 0.063 Uiso 1 1 calc R U . . .
H1NB H 0.371001 0.337278 0.408818 0.063 Uiso 1 1 calc R U . . .
H1NC H 0.362169 0.364205 0.514333 0.063 Uiso 1 1 calc R U . . .
N2 N 0.7148(4) 0.4339(2) 0.1671(2) 0.0392(7) Uani 1 1 d . . . . .
H2NA H 0.617877 0.454372 0.193969 0.059 Uiso 1 1 calc R U . . .
H2NB H 0.700321 0.427952 0.100568 0.059 Uiso 1 1 calc R U . . .
H2NC H 0.741863 0.379587 0.193867 0.059 Uiso 1 1 calc R U . . .
C1 C 0.1539(5) 0.2974(3) 0.4699(3) 0.0436(9) Uani 1 1 d . . . . .
H1A H 0.121351 0.276814 0.536636 0.052 Uiso 1 1 calc R U . . .
H1AB H 0.130888 0.247738 0.422697 0.052 Uiso 1 1 calc R U . . .
C2 C 0.0463(6) 0.3810(3) 0.4402(3) 0.0449(10) Uani 1 1 d . . . . .
H2A H 0.085609 0.403813 0.375694 0.054 Uiso 1 1 calc R U . . .
H2AB H -0.072304 0.361751 0.431197 0.054 Uiso 1 1 calc R U . . .
C3 C 0.0532(5) 0.4592(2) 0.5166(3) 0.0387(9) Uani 1 1 d . . . . .
H3A H 0.011897 0.437167 0.580950 0.046 Uiso 1 1 calc R U . . .
H3AB H 0.171614 0.478556 0.526237 0.046 Uiso 1 1 calc R U . . .
C4 C 0.8560(5) 0.5008(3) 0.1884(3) 0.0397(9) Uani 1 1 d . . . . .
H4A H 0.869780 0.508063 0.260926 0.048 Uiso 1 1 calc R U . . .
H4AB H 0.824947 0.560259 0.160237 0.048 Uiso 1 1 calc R U . . .
C5 C 1.0241(5) 0.4701(3) 0.1447(3) 0.0437(9) Uani 1 1 d . . . . .
H5A H 1.056906 0.412294 0.176221 0.052 Uiso 1 1 calc R U . . .
H5AB H 1.111431 0.515075 0.162527 0.052 Uiso 1 1 calc R U . . .
C6 C 1.0243(5) 0.4569(2) 0.0298(3) 0.0384(9) Uani 1 1 d . . . . .
H6A H 1.137889 0.437162 0.009826 0.046 Uiso 1 1 calc R U . . .
H6AB H 0.944223 0.408125 0.012033 0.046 Uiso 1 1 calc R U . . .

loop_
_atom_site_aniso_label
_atom_site_aniso_U_11
_atom_site_aniso_U_22
_atom_site_aniso_U_33
_atom_site_aniso_U_23
_atom_site_aniso_U_13
_atom_site_aniso_U_12
Br1 0.0361(2) 0.0385(2) 0.03793(19) -0.00060(15) -0.00328(15) 0.00774(16)
Br2 0.0519(3) 0.0447(2) 0.02796(18) 0.00389(15) -0.00121(16) 0.01002(18)
Br3 0.0317(2) 0.0419(2) 0.0701(3) 0.00014(19) 0.00268(19) -0.00354(17)
Br4 0.0534(3) 0.03150(19) 0.03575(19) -0.00736(14) 0.00071(17) -0.00029(17)
Zn1 0.0321(2) 0.0300(2) 0.0309(2) -0.00147(16) -0.00032(16) 0.00025(17)
N1 0.052(2) 0.0385(17) 0.0357(17) -0.0003(14) 0.0001(15) 0.0118(16)
N2 0.0375(19) 0.0399(17) 0.0402(17) 0.0001(14) 0.0030(14) -0.0024(15)
C1 0.054(3) 0.0301(19) 0.046(2) -0.0009(16) -0.0018(19) 0.0035(18)
C2 0.047(3) 0.044(2) 0.044(2) -0.0088(18) -0.0080(18) 0.0066(19)
C3 0.043(2) 0.039(2) 0.0345(19) -0.0026(15) -0.0042(16) 0.0065(17)
C4 0.040(2) 0.043(2) 0.0358(19) -0.0040(16) -0.0021(17) -0.0053(18)
C5 0.037(2) 0.050(2) 0.044(2) 0.0074(18) -0.0049(17) -0.0051(18)
C6 0.032(2) 0.040(2) 0.044(2) 0.0046(16) 0.0043(16) 0.0013(17)

loop_
_atom_type_symbol
_atom_type_description
_atom_type_scat_dispersion_real
_atom_type_scat_dispersion_imag
_atom_type_scat_source
C C 0.0033 0.0016 'International Tables Vol C Tables 4.2.6.8 and 6.1.1.4'
H H 0.0000 0.0000 'International Tables Vol C Tables 4.2.6.8 and 6.1.1.4'
Br Br -0.2901 2.4595 'International Tables Vol C Tables 4.2.6.8 and 6.1.1.4'
N N 0.0061 0.0033 'International Tables Vol C Tables 4.2.6.8 and 6.1.1.4'
Zn Zn 0.2839 1.4301 'International Tables Vol C Tables 4.2.6.8 and 6.1.1.4'

loop_
_geom_angle_atom_site_label_1
_geom_angle_atom_site_label_2
_geom_angle_atom_site_label_3
_geom_angle
_geom_angle_site_symmetry_1
_geom_angle_site_symmetry_3
_geom_angle_publ_flag
Br3 Zn1 Br1 110.07(2) . . ?
Br3 Zn1 Br4 111.31(2) . . ?
Br1 Zn1 Br4 108.08(2) . . ?
Br3 Zn1 Br2 112.00(2) . . ?
Br1 Zn1 Br2 107.482(19) . . ?
Br4 Zn1 Br2 107.73(2) . . ?
C1 N1 H1NA 109.5 . . ?
C1 N1 H1NB 109.5 . . ?
H1NA N1 H1NB 109.5 . . ?
C1 N1 H1NC 109.5 . . ?
H1NA N1 H1NC 109.5 . . ?
H1NB N1 H1NC 109.5 . . ?
C4 N2 H2NA 109.5 . . ?
C4 N2 H2NB 109.5 . . ?
H2NA N2 H2NB 109.5 . . ?
C4 N2 H2NC 109.5 . . ?
H2NA N2 H2NC 109.5 . . ?
H2NB N2 H2NC 109.5 . . ?
N1 C1 C2 111.3(3) . . ?
N1 C1 H1A 109.4 . . ?
C2 C1 H1A 109.4 . . ?
N1 C1 H1AB 109.4 . . ?
C2 C1 H1AB 109.4 . . ?
H1A C1 H1AB 108.0 . . ?
C3 C2 C1 114.2(3) . . ?
C3 C2 H2A 108.7 . . ?
C1 C2 H2A 108.7 . . ?
C3 C2 H2AB 108.7 . . ?
C1 C2 H2AB 108.7 . . ?
H2A C2 H2AB 107.6 . . ?
C3 C3 C2 112.3(4) 3_566 . ?
C3 C3 H3A 109.1 3_566 . ?
C2 C3 H3A 109.1 . . ?
C3 C3 H3AB 109.1 3_566 . ?
C2 C3 H3AB 109.1 . . ?
H3A C3 H3AB 107.9 . . ?
N2 C4 C5 112.1(3) . . ?
N2 C4 H4A 109.2 . . ?
C5 C4 H4A 109.2 . . ?
N2 C4 H4AB 109.2 . . ?
C5 C4 H4AB 109.2 . . ?
H4A C4 H4AB 107.9 . . ?
C4 C5 C6 115.6(3) . . ?
C4 C5 H5A 108.4 . . ?
C6 C5 H5A 108.4 . . ?
C4 C5 H5AB 108.4 . . ?
C6 C5 H5AB 108.4 . . ?
H5A C5 H5AB 107.4 . . ?
C6 C6 C5 114.0(4) 3_765 . ?
C6 C6 H6A 108.8 3_765 . ?
C5 C6 H6A 108.8 . . ?
C6 C6 H6AB 108.8 3_765 . ?
C5 C6 H6AB 108.8 . . ?
H6A C6 H6AB 107.7 . . ?

loop_
_geom_bond_atom_site_label_1
_geom_bond_atom_site_label_2
_geom_bond_distance
_geom_bond_site_symmetry_2
_geom_bond_publ_flag
Br1 Zn1 2.4139(5) . ?
Br2 Zn1 2.4333(5) . ?
Br3 Zn1 2.3822(6) . ?
Br4 Zn1 2.4264(5) . ?
N1 C1 1.487(5) . ?
N1 H1NA 0.8900 . ?
N1 H1NB 0.8900 . ?
N1 H1NC 0.8900 . ?
N2 C4 1.491(5) . ?
N2 H2NA 0.8900 . ?
N2 H2NB 0.8900 . ?
N2 H2NC 0.8900 . ?
C1 C2 1.523(5) . ?
C1 H1A 0.9700 . ?
C1 H1AB 0.9700 . ?
C2 C3 1.522(5) . ?
C2 H2A 0.9700 . ?
C2 H2AB 0.9700 . ?
C3 C3 1.507(7) 3_566 ?
C3 H3A 0.9700 . ?
C3 H3AB 0.9700 . ?
C4 C5 1.507(5) . ?
C4 H4A 0.9700 . ?
C4 H4AB 0.9700 . ?
C5 C6 1.533(5) . ?
C5 H5A 0.9700 . ?
C5 H5AB 0.9700 . ?
C6 C6 1.525(7) 3_765 ?
C6 H6A 0.9700 . ?
C6 H6AB 0.9700 . ?
